data_2011852
loop_
_publ_author_name
'Hubin, Timothy J.'
'Tyryshkin, Nickolay'
'Alcock, Nathaniel W.'
'Busch, Daryle H.'

_publ_section_title
;
 <i>trans</i>-Dioxocyclam (1,4,8,11-tetraazacyclotetradecane-2,9-dione)
 dihydrate and its Ni^II^ complex
;
_journal_issue 4
_journal_name_full 'Acta Crystallographica Section C'
_journal_page_first 359
_journal_page_last 362
_journal_paper_doi 10.1107/S0108270100020308
_journal_volume 57
_journal_year 2001
_chemical_formula_moiety 'C10 H20 N4 O2 , 2H2 O'
_chemical_formula_sum 'C10 H24 N4 O4'
_chemical_formula_weight 264.33
_chemical_name_systematic
;
1,4,8,11-tetraazacyclotetradecane-2,9-dione dihydrate
;
_space_group_IT_number 2
_symmetry_cell_setting triclinic
_symmetry_space_group_name_Hall '-P 1'
_symmetry_space_group_name_H-M 'P -1'
_audit_creation_method SHELXTL
_cell_angle_alpha 83.037(10)
_cell_angle_beta 88.727(15)
_cell_angle_gamma 79.806(10)
_cell_formula_units_Z 1
_cell_length_a 4.869(3)
_cell_length_b 7.530(5)
_cell_length_c 9.150(5)
_cell_measurement_reflns_used 1077
_cell_measurement_temperature 200(2)
_cell_measurement_theta_max 20
_cell_measurement_theta_min 3
_cell_volume 327.7(3)
_computing_cell_refinement 'SAINT (Siemens, 1995)'
_computing_data_collection 'SMART (Siemens, 1994)'
_computing_data_reduction SAINT
_computing_molecular_graphics 'SHELXTL (Sheldrick, 1997b)'
_computing_publication_material SHELXTL
_computing_structure_refinement 'SHELXL97 (Sheldrick, 1997a)'
_computing_structure_solution 'SHELXS97 (Sheldrick, 1997a)'
_diffrn_ambient_temperature 200(2)
_diffrn_detector_area_resol_mean 8.192
_diffrn_measured_fraction_theta_full .970
_diffrn_measured_fraction_theta_max .970
_diffrn_measurement_device_type 'Siemens SMART CCD area-detector'
_diffrn_measurement_method \w
_diffrn_radiation_monochromator graphite
_diffrn_radiation_source 'normal-focus sealed tube'
_diffrn_radiation_type MoK\a
_diffrn_radiation_wavelength .71073
_diffrn_reflns_av_R_equivalents .018
_diffrn_reflns_av_sigmaI/netI .047
_diffrn_reflns_limit_h_max 5
_diffrn_reflns_limit_h_min -5
_diffrn_reflns_limit_k_max 8
_diffrn_reflns_limit_k_min -8
_diffrn_reflns_limit_l_max 6
_diffrn_reflns_limit_l_min -10
_diffrn_reflns_number 1627
_diffrn_reflns_theta_full 24.99
_diffrn_reflns_theta_max 24.99
_diffrn_reflns_theta_min 2.24
_diffrn_standards_decay_% none
_exptl_absorpt_coefficient_mu .103
_exptl_absorpt_correction_T_max .96
_exptl_absorpt_correction_T_min .58
_exptl_absorpt_correction_type multi-scan
_exptl_absorpt_process_details '(SADABS; Sheldrick, 1996)'
_exptl_crystal_colour colourless
_exptl_crystal_density_diffrn 1.339
_exptl_crystal_density_method 'not measured'
_exptl_crystal_description 'prism AUTHOR: please specify what kind'
_exptl_crystal_F_000 144
_exptl_crystal_size_max .48
_exptl_crystal_size_mid .10
_exptl_crystal_size_min .10
_refine_diff_density_max .18
_refine_diff_density_min -.24
_refine_ls_extinction_method none
_refine_ls_goodness_of_fit_ref .967
_refine_ls_hydrogen_treatment mixed
_refine_ls_matrix_type full
_refine_ls_number_parameters 102
_refine_ls_number_reflns 1118
_refine_ls_number_restraints 0
_refine_ls_restrained_S_all .967
_refine_ls_R_factor_all .066
_refine_ls_R_factor_gt .046
_refine_ls_shift/su_max .025
_refine_ls_shift/su_mean .002
_refine_ls_structure_factor_coef Fsqd
_refine_ls_weighting_details 'w = 1/[\s^2^(Fo^2^)+(0.073P)^2^] where P=(Fo^2^+2Fc^2^)/3'
_refine_ls_weighting_scheme calc
_refine_ls_wR_factor_ref .118
_reflns_number_gt 825
_reflns_number_total 1118
_reflns_threshold_expression I>2\s(I)
_cod_data_source_file bm1440.cif
_cod_data_source_block I
_cod_original_sg_symbol_H-M P-1
_cod_database_code 2011852
_cod_database_fobs_code 2011852

loop_
_symmetry_equiv_pos_as_xyz
'x, y, z'
'-x, -y, -z'

loop_
_atom_site_label
_atom_site_fract_x
_atom_site_fract_y
_atom_site_fract_z
_atom_site_U_iso_or_equiv
_atom_site_adp_type
_atom_site_calc_flag
_atom_site_refinement_flags
_atom_site_occupancy
_atom_site_disorder_assembly
_atom_site_disorder_group
_atom_site_type_symbol
O1 .5423(3) .2685(2) .44403(15) .0340(4) Uani d . 1 . . O
C1 .3047(4) .2498(3) .4106(2) .0238(5) Uani d . 1 . . C
N2 .1230(4) .1947(2) .51042(19) .0254(4) Uani d . 1 . . N
H2 -.054(5) .202(3) .479(3) .036(6) Uiso d . 1 . . H
C3 .1882(4) .1570(3) .6668(2) .0271(5) Uani d . 1 . . C
H3A .3912 .1129 .6793 .033 Uiso calc R 1 . . H
H3B .0898 .0596 .7118 .033 Uiso calc R 1 . . H
C4 .1038(4) .3241(3) .7458(2) .0269(5) Uani d . 1 . . C
H4A .1868 .3005 .8456 .032 Uiso calc R 1 . . H
H4B .1782 .4273 .6915 .032 Uiso calc R 1 . . H
N5 -.2007(4) .3733(2) .7581(2) .0251(4) Uani d . 1 . . N
H5A -.274(4) .384(3) .672(2) .028(6) Uiso d . 1 . . H
C6 -.2931(4) .5413(3) .8254(2) .0261(5) Uani d . 1 . . C
H6A -.2202 .5223 .9273 .031 Uiso calc R 1 . . H
H6B -.4993 .5618 .8319 .031 Uiso calc R 1 . . H
C7 -.2066(4) .7140(3) .7471(2) .0268(5) Uani d . 1 . . C
H7A -.2868 .8185 .7998 .032 Uiso calc R 1 . . H
H7B -.0009 .7013 .7495 .032 Uiso calc R 1 . . H
O2 -.2756(5) .0943(3) .9866(2) .0480(5) Uani d . 1 . . O
H2A -.291(6) .173(4) .909(3) .064(9) Uiso d . 1 . . H
H2B -.43(2) .059(13) .988(12) .15(5) Uiso d P .50 . . H
H2C -.120(9) .033(6) 1.002(5) .030(14) Uiso d P .50 . . H

loop_
_atom_site_aniso_label
_atom_site_aniso_U_11
_atom_site_aniso_U_22
_atom_site_aniso_U_33
_atom_site_aniso_U_12
_atom_site_aniso_U_13
_atom_site_aniso_U_23
O1 .0201(8) .0440(9) .0370(9) -.0073(6) -.0037(6) .0017(7)
C1 .0202(11) .0197(10) .0297(12) .0012(8) .0000(8) -.0024(9)
N2 .0221(9) .0266(10) .0276(10) -.0052(7) -.0010(7) -.0023(7)
C3 .0274(11) .0236(11) .0287(12) -.0028(9) -.0005(9) .0012(9)
C4 .0244(11) .0281(11) .0279(12) -.0055(8) -.0023(8) -.0005(9)
N5 .0241(9) .0261(10) .0253(10) -.0056(7) -.0012(7) -.0014(8)
C6 .0238(11) .0299(11) .0241(11) -.0036(9) .0023(8) -.0033(9)
C7 .0268(11) .0239(11) .0301(12) -.0033(8) .0015(9) -.0066(9)
O2 .0498(14) .0418(11) .0459(12) -.0043(10) .0047(10) .0144(9)

loop_
_atom_type_symbol
_atom_type_description
_atom_type_scat_dispersion_real
_atom_type_scat_dispersion_imag
_atom_type_scat_source
C C .0033 .0016 'International Tables Vol C Tables 4.2.6.8 and 6.1.1.4'
H H .0000 .0000 'International Tables Vol C Tables 4.2.6.8 and 6.1.1.4'
N N .0061 .0033 'International Tables Vol C Tables 4.2.6.8 and 6.1.1.4'
O O .0106 .0060 'International Tables Vol C Tables 4.2.6.8 and 6.1.1.4'

loop_
_geom_angle_atom_site_label_1
_geom_angle_atom_site_label_2
_geom_angle_atom_site_label_3
_geom_angle_site_symmetry_1
_geom_angle_site_symmetry_3
_geom_angle
O1 C1 N2 . . 122.49(19)
O1 C1 C7 . 2_566 121.17(18)
N2 C1 C7 . 2_566 116.33(17)
C1 N2 C3 . . 122.27(18)
N2 C3 C4 . . 111.94(16)
N5 C4 C3 . . 111.71(16)
C4 N5 C6 . . 113.66(15)
N5 C6 C7 . . 116.61(16)
C1 C7 C6 2_566 . 111.41(16)

loop_
_geom_bond_atom_site_label_1
_geom_bond_atom_site_label_2
_geom_bond_site_symmetry_2
_geom_bond_distance
_geom_bond_publ_flag
O1 C1 . 1.239(2) ?
C1 N2 . 1.339(3) ?
C1 C7 2_566 1.507(3) ?
N2 C3 . 1.456(3) ?
C3 C4 . 1.516(3) ?
C4 N5 . 1.469(3) ?
N5 C6 . 1.469(3) ?
C6 C7 . 1.528(3) ?
C7 C1 2_566 1.507(3) ?
N2 H2A . .905(10) ?
N5 H5A . .864(10) ?
O2 H2A . .860(10) ?
O2 H2B . .85(2) ?
O2 H2C . .82(2) ?
